data_7002912
loop_
_publ_author_name
'Janini, Thomas E.'
'Rakosi, III, Robert'
'Durr, Christopher B.'
'Bertke, Jeffrey A.'
'Bunge, Scott D.'

_publ_section_title
;
 1,1,3,3-Tetramethylguanidine solvated lanthanide aryloxides:
 pre-catalysts for intramolecular hydroalkoxylation
;
_journal_issue 47
_journal_name_full 'Dalton Transactions'
_journal_page_first 10601
_journal_page_last 10608
_journal_paper_doi 10.1039/b917377c
_journal_year 2009
_chemical_formula_sum 'C40 H73 La N6 O3'
_chemical_formula_weight 824.95
_chemical_name_common '(La(OEt)(DBP)2(H-TMG)2) (2)'
_chemical_name_systematic
;

?

;
_space_group_IT_number 2
_symmetry_cell_setting triclinic
_symmetry_space_group_name_Hall '-P 1'
_symmetry_space_group_name_H-M 'P -1'
_atom_sites_solution_hydrogens geom
_atom_sites_solution_primary direct
_atom_sites_solution_secondary difmap
_audit_creation_method SHELXL-97
_cell_angle_alpha 100.912(3)
_cell_angle_beta 99.102(3)
_cell_angle_gamma 92.317(3)
_cell_formula_units_Z 2
_cell_length_a 10.8947(19)
_cell_length_b 10.9333(19)
_cell_length_c 19.216(3)
_cell_measurement_reflns_used 6225
_cell_measurement_temperature 100(2)
_cell_measurement_theta_max 30.52
_cell_measurement_theta_min 2.19
_cell_volume 2213.4(6)
_computing_cell_refinement 'Bruker SMART'
_computing_data_collection 'Bruker SMART'
_computing_data_reduction 'Bruker SAINT'
_computing_molecular_graphics 'Bruker SHELXTL'
_computing_publication_material 'Bruker SHELXTL'
_computing_structure_refinement 'SHELXL-97 (Sheldrick, 1997)'
_computing_structure_solution 'SHELXS-97 (Sheldrick, 1990)'
_diffrn_ambient_temperature 100(2)
_diffrn_measured_fraction_theta_full 0.993
_diffrn_measured_fraction_theta_max 0.993
_diffrn_measurement_device_type 'CCD area detector'
_diffrn_measurement_method 'phi and omega scans'
_diffrn_radiation_monochromator graphite
_diffrn_radiation_source 'fine-focus sealed tube'
_diffrn_radiation_type MoK\a
_diffrn_radiation_wavelength 0.71073
_diffrn_reflns_av_R_equivalents 0.0249
_diffrn_reflns_av_sigmaI/netI 0.0351
_diffrn_reflns_limit_h_max 12
_diffrn_reflns_limit_h_min -12
_diffrn_reflns_limit_k_max 13
_diffrn_reflns_limit_k_min -13
_diffrn_reflns_limit_l_max 22
_diffrn_reflns_limit_l_min -22
_diffrn_reflns_number 17587
_diffrn_reflns_theta_full 25.05
_diffrn_reflns_theta_max 25.05
_diffrn_reflns_theta_min 1.09
_exptl_absorpt_coefficient_mu 1.005
_exptl_absorpt_correction_T_max 0.8243
_exptl_absorpt_correction_T_min 0.7525
_exptl_absorpt_correction_type multi-scan
_exptl_absorpt_process_details SADABS
_exptl_crystal_colour colorless
_exptl_crystal_density_diffrn 1.238
_exptl_crystal_density_meas ?
_exptl_crystal_density_method .
_exptl_crystal_description irregular
_exptl_crystal_F_000 872
_exptl_crystal_size_max 0.30
_exptl_crystal_size_mid 0.25
_exptl_crystal_size_min 0.20
_refine_diff_density_max 2.109
_refine_diff_density_min -0.749
_refine_diff_density_rms 0.098
_refine_ls_extinction_method none
_refine_ls_goodness_of_fit_ref 1.292
_refine_ls_hydrogen_treatment constr
_refine_ls_matrix_type full
_refine_ls_number_parameters 472
_refine_ls_number_reflns 7756
_refine_ls_number_restraints 0
_refine_ls_restrained_S_all 1.292
_refine_ls_R_factor_all 0.0403
_refine_ls_R_factor_gt 0.0377
_refine_ls_shift/su_max 0.000
_refine_ls_shift/su_mean 0.000
_refine_ls_structure_factor_coef Fsqd
_refine_ls_weighting_details 'calc w=1/[\s^2^(Fo^2^)+(0.1000P)^2^+0.0000P] where P=(Fo^2^+2Fc^2^)/3'
_refine_ls_weighting_scheme calc
_refine_ls_wR_factor_gt 0.1492
_refine_ls_wR_factor_ref 0.1527
_reflns_number_gt 7246
_reflns_number_total 7756
_reflns_threshold_expression >2sigma(I)
_cod_data_source_file b917377c.txt
_cod_data_source_block bob033
_cod_depositor_comments
;
The following automatic conversions were performed:
'_symmetry_cell_setting' value 'Triclinic' changed to 'triclinic'
according to '/home/saulius/struct/CIF-dictionaries/cif_core.dic'
dictionary named 'cif_core.dic' version 2.4.1 from
2010-06-29.

'_exptl_absorpt_correction_type' value 'MULTI-SCAN' changed
to 'multi-scan' according to
'/home/saulius/struct/CIF-dictionaries/cif_core.dic' dictionary named
'cif_core.dic' version 2.4.1 from
2010-06-29.

'_refine_ls_hydrogen_treatment' value 'CONSTR' changed to
'constr' according to '/home/saulius/struct/CIF-dictionaries/cif_core.dic'
dictionary named 'cif_core.dic' version 2.4.1 from 2010-06-29.

Automatic conversion script
Id: cif_fix_enum 1527 2010-12-29 10:47:43Z saulius 
;
_cod_original_sg_symbol_H-M P-1
_cod_database_code 7002912

loop_
_symmetry_equiv_pos_as_xyz
'x, y, z'
'-x, -y, -z'

loop_
_atom_site_label
_atom_site_type_symbol
_atom_site_fract_x
_atom_site_fract_y
_atom_site_fract_z
_atom_site_U_iso_or_equiv
_atom_site_adp_type
_atom_site_occupancy
_atom_site_symmetry_multiplicity
_atom_site_calc_flag
_atom_site_refinement_flags
_atom_site_disorder_assembly
_atom_site_disorder_group
La1 La 0.517212(19) 0.467526(19) 0.278274(11) 0.02254(12) Uani 1 1 d . . .
N1 N 0.4090(4) 0.6570(3) 0.3419(2) 0.0330(9) Uani 1 1 d . . .
H1 H 0.4709 0.7031 0.3714 0.040 Uiso 1 1 calc R . .
N2 N 0.3184(4) 0.8464(4) 0.3760(2) 0.0370(9) Uani 1 1 d . . .
N3 N 0.1968(4) 0.6580(4) 0.3401(2) 0.0354(9) Uani 1 1 d . . .
N4 N 0.6086(4) 0.3252(4) 0.1755(2) 0.0335(9) Uani 1 1 d . . .
H4 H 0.5422 0.2884 0.1455 0.040 Uiso 1 1 calc R . .
N5 N 0.6885(4) 0.2113(4) 0.0772(2) 0.0353(9) Uani 1 1 d . . .
N6 N 0.8204(4) 0.3023(4) 0.1832(2) 0.0347(9) Uani 1 1 d . . .
O1 O 0.6753(3) 0.6248(3) 0.31355(15) 0.0241(6) Uani 1 1 d . . .
O2 O 0.3448(3) 0.3720(3) 0.19565(15) 0.0241(6) Uani 1 1 d . . .
O3 O 0.5465(3) 0.3546(3) 0.35770(18) 0.0374(8) Uani 1 1 d . . .
C1 C 0.8947(5) 0.9566(5) 0.3887(3) 0.0387(12) Uani 1 1 d . . .
H1A H 0.9407 1.0349 0.4066 0.046 Uiso 1 1 calc R . .
C2 C 0.8390(5) 0.9248(4) 0.3171(3) 0.0330(10) Uani 1 1 d . . .
H2 H 0.8497 0.9809 0.2859 0.040 Uiso 1 1 calc R . .
C3 C 0.7673(4) 0.8120(4) 0.2897(2) 0.0257(9) Uani 1 1 d . . .
C4 C 0.7491(4) 0.7297(4) 0.3371(2) 0.0221(8) Uani 1 1 d . . .
C5 C 0.8136(4) 0.7598(4) 0.4102(2) 0.0264(9) Uani 1 1 d . . .
C6 C 0.8832(5) 0.8743(4) 0.4337(3) 0.0336(11) Uani 1 1 d . . .
H6 H 0.9240 0.8961 0.4823 0.040 Uiso 1 1 calc R . .
C7 C 0.7063(4) 0.7828(4) 0.2102(2) 0.0314(10) Uani 1 1 d . . .
C8 C 0.7474(7) 0.8793(5) 0.1679(3) 0.0515(15) Uani 1 1 d . . .
H8A H 0.7257 0.9624 0.1896 0.077 Uiso 1 1 calc R . .
H8B H 0.7050 0.8569 0.1178 0.077 Uiso 1 1 calc R . .
H8C H 0.8378 0.8800 0.1693 0.077 Uiso 1 1 calc R . .
C9 C 0.5632(5) 0.7869(5) 0.2044(3) 0.0392(11) Uani 1 1 d . . .
H9A H 0.5319 0.7267 0.2305 0.059 Uiso 1 1 calc R . .
H9B H 0.5240 0.7655 0.1537 0.059 Uiso 1 1 calc R . .
H9C H 0.5433 0.8710 0.2255 0.059 Uiso 1 1 calc R . .
C10 C 0.7405(5) 0.6556(5) 0.1717(2) 0.0373(11) Uani 1 1 d . . .
H10A H 0.8311 0.6563 0.1745 0.056 Uiso 1 1 calc R . .
H10B H 0.7003 0.6397 0.1212 0.056 Uiso 1 1 calc R . .
H10C H 0.7119 0.5898 0.1949 0.056 Uiso 1 1 calc R . .
C11 C 0.8074(4) 0.6713(4) 0.4637(2) 0.0271(9) Uani 1 1 d . . .
C12 C 0.6752(5) 0.6571(5) 0.4799(3) 0.0418(12) Uani 1 1 d . . .
H12A H 0.6193 0.6140 0.4363 0.063 Uiso 1 1 calc R . .
H12B H 0.6465 0.7398 0.4962 0.063 Uiso 1 1 calc R . .
H12C H 0.6750 0.6082 0.5178 0.063 Uiso 1 1 calc R . .
C13 C 0.8491(5) 0.5416(4) 0.4339(3) 0.0366(11) Uani 1 1 d . . .
H13A H 0.8476 0.4885 0.4696 0.055 Uiso 1 1 calc R . .
H13B H 0.9339 0.5504 0.4235 0.055 Uiso 1 1 calc R . .
H13C H 0.7923 0.5033 0.3896 0.055 Uiso 1 1 calc R . .
C14 C 0.8939(5) 0.7209(5) 0.5359(3) 0.0422(12) Uani 1 1 d . . .
H14A H 0.8695 0.8029 0.5575 0.063 Uiso 1 1 calc R . .
H14B H 0.9802 0.7286 0.5278 0.063 Uiso 1 1 calc R . .
H14C H 0.8870 0.6627 0.5684 0.063 Uiso 1 1 calc R . .
C15 C 0.1002(5) 0.1800(5) 0.0176(3) 0.0437(13) Uani 1 1 d . . .
H15 H 0.0465 0.1346 -0.0239 0.052 Uiso 1 1 calc R . .
C16 C 0.1376(5) 0.1242(4) 0.0750(3) 0.0369(11) Uani 1 1 d . . .
H16 H 0.1084 0.0400 0.0722 0.044 Uiso 1 1 calc R . .
C17 C 0.2165(4) 0.1854(4) 0.1372(3) 0.0289(10) Uani 1 1 d . . .
C18 C 0.2623(4) 0.3113(4) 0.1396(2) 0.0235(8) Uani 1 1 d . . .
C19 C 0.2199(4) 0.3708(4) 0.0809(2) 0.0251(9) Uani 1 1 d . . .
C20 C 0.1409(4) 0.3021(5) 0.0205(3) 0.0331(10) Uani 1 1 d . . .
H20 H 0.1146 0.3404 -0.0193 0.040 Uiso 1 1 calc R . .
C21 C 0.2534(5) 0.1172(4) 0.2002(3) 0.0367(11) Uani 1 1 d . . .
C22 C 0.2224(6) 0.1910(5) 0.2702(3) 0.0439(13) Uani 1 1 d . . .
H22A H 0.2718 0.2714 0.2834 0.066 Uiso 1 1 calc R . .
H22B H 0.2421 0.1435 0.3085 0.066 Uiso 1 1 calc R . .
H22C H 0.1335 0.2055 0.2638 0.066 Uiso 1 1 calc R . .
C23 C 0.3940(5) 0.0966(5) 0.2090(3) 0.0472(13) Uani 1 1 d . . .
H23A H 0.4142 0.0551 0.1628 0.071 Uiso 1 1 calc R . .
H23B H 0.4147 0.0443 0.2447 0.071 Uiso 1 1 calc R . .
H23C H 0.4422 0.1774 0.2251 0.071 Uiso 1 1 calc R . .
C24 C 0.1839(7) -0.0130(5) 0.1866(4) 0.0603(17) Uani 1 1 d . . .
H24A H 0.0939 -0.0052 0.1758 0.090 Uiso 1 1 calc R . .
H24B H 0.2030 -0.0494 0.2296 0.090 Uiso 1 1 calc R . .
H24C H 0.2106 -0.0672 0.1458 0.090 Uiso 1 1 calc R . .
C25 C 0.2622(4) 0.5072(4) 0.0818(2) 0.0263(9) Uani 1 1 d . . .
C26 C 0.1949(5) 0.5551(5) 0.0165(3) 0.0384(11) Uani 1 1 d . . .
H26A H 0.2271 0.6408 0.0183 0.058 Uiso 1 1 calc R . .
H26B H 0.1052 0.5535 0.0175 0.058 Uiso 1 1 calc R . .
H26C H 0.2097 0.5013 -0.0280 0.058 Uiso 1 1 calc R . .
C27 C 0.2348(5) 0.5963(4) 0.1481(2) 0.0334(10) Uani 1 1 d . . .
H27A H 0.2776 0.5719 0.1916 0.050 Uiso 1 1 calc R . .
H27B H 0.1447 0.5926 0.1481 0.050 Uiso 1 1 calc R . .
H27C H 0.2643 0.6817 0.1470 0.050 Uiso 1 1 calc R . .
C28 C 0.4017(4) 0.5147(4) 0.0768(3) 0.0345(10) Uani 1 1 d . . .
H28A H 0.4147 0.4627 0.0314 0.052 Uiso 1 1 calc R . .
H28B H 0.4490 0.4847 0.1172 0.052 Uiso 1 1 calc R . .
H28C H 0.4303 0.6016 0.0785 0.052 Uiso 1 1 calc R . .
C29 C 0.3119(4) 0.7186(4) 0.3526(2) 0.0286(9) Uani 1 1 d . . .
C30 C 0.1881(5) 0.5232(5) 0.3324(3) 0.0428(12) Uani 1 1 d . . .
H30A H 0.1952 0.4843 0.2830 0.064 Uiso 1 1 calc R . .
H30B H 0.1077 0.4957 0.3431 0.064 Uiso 1 1 calc R . .
H30C H 0.2557 0.4986 0.3659 0.064 Uiso 1 1 calc R . .
C31 C 0.0872(5) 0.7092(5) 0.3053(3) 0.0414(12) Uani 1 1 d . . .
H31A H 0.1089 0.7949 0.3008 0.062 Uiso 1 1 calc R . .
H31B H 0.0208 0.7093 0.3343 0.062 Uiso 1 1 calc R . .
H31C H 0.0583 0.6578 0.2574 0.062 Uiso 1 1 calc R . .
C32 C 0.2345(6) 0.9055(5) 0.4220(3) 0.0536(15) Uani 1 1 d . . .
H32A H 0.1788 0.8413 0.4326 0.080 Uiso 1 1 calc R . .
H32B H 0.1849 0.9624 0.3974 0.080 Uiso 1 1 calc R . .
H32C H 0.2833 0.9527 0.4670 0.080 Uiso 1 1 calc R . .
C33 C 0.4358(6) 0.9178(5) 0.3824(3) 0.0512(14) Uani 1 1 d . . .
H33A H 0.4903 0.9095 0.4268 0.077 Uiso 1 1 calc R . .
H33B H 0.4207 1.0059 0.3838 0.077 Uiso 1 1 calc R . .
H33C H 0.4758 0.8863 0.3410 0.077 Uiso 1 1 calc R . .
C34 C 0.7017(4) 0.2810(4) 0.1459(2) 0.0290(9) Uani 1 1 d . . .
C35 C 0.5677(5) 0.1976(5) 0.0311(3) 0.0469(13) Uani 1 1 d . . .
H35A H 0.5136 0.1354 0.0446 0.070 Uiso 1 1 calc R . .
H35B H 0.5780 0.1701 -0.0191 0.070 Uiso 1 1 calc R . .
H35C H 0.5300 0.2780 0.0367 0.070 Uiso 1 1 calc R . .
C36 C 0.7704(6) 0.1128(5) 0.0577(3) 0.0449(13) Uani 1 1 d . . .
H36A H 0.8309 0.1063 0.1001 0.067 Uiso 1 1 calc R . .
H36B H 0.8147 0.1328 0.0202 0.067 Uiso 1 1 calc R . .
H36C H 0.7207 0.0331 0.0397 0.067 Uiso 1 1 calc R . .
C37 C 0.8363(5) 0.3529(5) 0.2601(3) 0.0431(12) Uani 1 1 d . . .
H37A H 0.8271 0.4430 0.2681 0.065 Uiso 1 1 calc R . .
H37B H 0.9195 0.3374 0.2832 0.065 Uiso 1 1 calc R . .
H37C H 0.7731 0.3122 0.2809 0.065 Uiso 1 1 calc R . .
C38 C 0.9215(5) 0.3466(5) 0.1498(3) 0.0387(11) Uani 1 1 d . . .
H38A H 0.8993 0.3222 0.0973 0.058 Uiso 1 1 calc R . .
H38B H 0.9985 0.3093 0.1660 0.058 Uiso 1 1 calc R . .
H38C H 0.9341 0.4378 0.1636 0.058 Uiso 1 1 calc R . .
C39 C 0.5663(6) 0.2727(6) 0.4056(3) 0.0537(15) Uani 1 1 d . . .
H39A H 0.4875 0.2229 0.4037 0.064 Uiso 1 1 calc R . .
H39B H 0.5912 0.3216 0.4552 0.064 Uiso 1 1 calc R . .
C40 C 0.6642(7) 0.1872(7) 0.3883(5) 0.080(2) Uani 1 1 d . . .
H40A H 0.6398 0.1385 0.3393 0.121 Uiso 1 1 calc R . .
H40B H 0.6745 0.1305 0.4223 0.121 Uiso 1 1 calc R . .
H40C H 0.7431 0.2361 0.3918 0.121 Uiso 1 1 calc R . .

loop_
_atom_site_aniso_label
_atom_site_aniso_U_11
_atom_site_aniso_U_22
_atom_site_aniso_U_33
_atom_site_aniso_U_23
_atom_site_aniso_U_13
_atom_site_aniso_U_12
La1 0.01979(17) 0.02148(17) 0.02649(18) 0.00414(11) 0.00493(11) 0.00191(10)
N1 0.027(2) 0.030(2) 0.039(2) -0.0006(16) 0.0019(16) 0.0077(16)
N2 0.039(2) 0.028(2) 0.042(2) -0.0001(17) 0.0079(19) 0.0066(17)
N3 0.029(2) 0.033(2) 0.048(2) 0.0093(18) 0.0149(18) 0.0093(17)
N4 0.028(2) 0.034(2) 0.037(2) 0.0006(17) 0.0108(17) 0.0023(16)
N5 0.042(2) 0.033(2) 0.031(2) 0.0007(17) 0.0114(18) 0.0079(18)
N6 0.030(2) 0.048(2) 0.029(2) 0.0077(18) 0.0118(16) 0.0077(18)
O1 0.0217(15) 0.0232(14) 0.0259(15) 0.0033(11) 0.0022(12) -0.0008(11)
O2 0.0232(15) 0.0222(14) 0.0268(15) 0.0048(12) 0.0047(12) 0.0002(11)
O3 0.042(2) 0.0336(17) 0.0397(18) 0.0146(14) 0.0067(15) 0.0035(15)
C1 0.044(3) 0.025(2) 0.040(3) -0.002(2) -0.001(2) -0.004(2)
C2 0.038(3) 0.026(2) 0.034(2) 0.0065(19) 0.003(2) -0.0024(19)
C3 0.024(2) 0.024(2) 0.027(2) 0.0014(17) 0.0039(17) 0.0009(17)
C4 0.018(2) 0.024(2) 0.023(2) -0.0005(16) 0.0068(16) 0.0041(16)
C5 0.021(2) 0.032(2) 0.026(2) 0.0011(18) 0.0085(17) 0.0066(18)
C6 0.035(3) 0.029(2) 0.029(2) -0.0058(19) -0.0020(19) -0.0025(19)
C7 0.037(3) 0.032(2) 0.025(2) 0.0045(18) 0.0057(19) 0.0013(19)
C8 0.078(4) 0.044(3) 0.031(3) 0.011(2) 0.004(3) -0.014(3)
C9 0.037(3) 0.040(3) 0.037(3) 0.008(2) -0.006(2) 0.003(2)
C10 0.042(3) 0.041(3) 0.027(2) 0.002(2) 0.007(2) 0.003(2)
C11 0.027(2) 0.031(2) 0.021(2) 0.0027(17) 0.0019(17) 0.0011(18)
C12 0.037(3) 0.060(3) 0.033(3) 0.014(2) 0.013(2) 0.008(2)
C13 0.046(3) 0.031(2) 0.032(2) 0.0067(19) 0.002(2) 0.013(2)
C14 0.052(3) 0.042(3) 0.029(2) 0.003(2) 0.000(2) 0.000(2)
C15 0.039(3) 0.042(3) 0.038(3) -0.018(2) 0.006(2) -0.008(2)
C16 0.040(3) 0.021(2) 0.046(3) -0.009(2) 0.017(2) -0.0045(19)
C17 0.028(2) 0.019(2) 0.041(3) -0.0002(18) 0.014(2) 0.0030(17)
C18 0.019(2) 0.021(2) 0.030(2) 0.0005(17) 0.0107(17) -0.0021(16)
C19 0.022(2) 0.025(2) 0.028(2) 0.0021(17) 0.0083(17) 0.0018(17)
C20 0.029(2) 0.038(3) 0.031(2) -0.001(2) 0.0084(19) 0.003(2)
C21 0.043(3) 0.021(2) 0.049(3) 0.009(2) 0.016(2) 0.002(2)
C22 0.052(3) 0.036(3) 0.052(3) 0.017(2) 0.022(3) 0.007(2)
C23 0.048(3) 0.036(3) 0.066(4) 0.021(3) 0.019(3) 0.018(2)
C24 0.072(4) 0.030(3) 0.081(5) 0.013(3) 0.016(4) -0.010(3)
C25 0.025(2) 0.027(2) 0.027(2) 0.0054(17) 0.0055(17) 0.0008(17)
C26 0.041(3) 0.039(3) 0.037(3) 0.014(2) 0.004(2) 0.006(2)
C27 0.039(3) 0.027(2) 0.036(2) 0.0053(19) 0.013(2) 0.0089(19)
C28 0.028(2) 0.038(3) 0.042(3) 0.015(2) 0.011(2) -0.0019(19)
C29 0.032(2) 0.030(2) 0.026(2) 0.0059(17) 0.0089(18) 0.0100(18)
C30 0.043(3) 0.034(3) 0.058(3) 0.013(2) 0.023(3) 0.003(2)
C31 0.027(3) 0.049(3) 0.048(3) 0.005(2) 0.009(2) 0.012(2)
C32 0.061(4) 0.044(3) 0.053(3) -0.009(3) 0.020(3) 0.018(3)
C33 0.059(4) 0.035(3) 0.055(3) -0.002(2) 0.008(3) -0.004(3)
C34 0.032(2) 0.027(2) 0.030(2) 0.0069(18) 0.0115(19) 0.0059(18)
C35 0.048(3) 0.045(3) 0.041(3) -0.003(2) 0.003(2) -0.002(2)
C36 0.063(4) 0.031(3) 0.046(3) 0.004(2) 0.025(3) 0.014(2)
C37 0.041(3) 0.062(3) 0.030(2) 0.010(2) 0.011(2) 0.014(3)
C38 0.029(3) 0.044(3) 0.047(3) 0.011(2) 0.014(2) 0.008(2)
C39 0.059(4) 0.054(3) 0.060(4) 0.036(3) 0.015(3) 0.009(3)
C40 0.075(5) 0.076(5) 0.110(6) 0.057(5) 0.026(4) 0.024(4)

loop_
_atom_type_symbol
_atom_type_description
_atom_type_scat_dispersion_real
_atom_type_scat_dispersion_imag
_atom_type_scat_source
C C 0.0033 0.0016 'International Tables Vol C Tables 4.2.6.8 and 6.1.1.4'
H H 0.0000 0.0000 'International Tables Vol C Tables 4.2.6.8 and 6.1.1.4'
La La -0.2871 2.4523 'International Tables Vol C Tables 4.2.6.8 and 6.1.1.4'
N N 0.0061 0.0033 'International Tables Vol C Tables 4.2.6.8 and 6.1.1.4'
O O 0.0106 0.0060 'International Tables Vol C Tables 4.2.6.8 and 6.1.1.4'

loop_
_geom_angle_atom_site_label_1
_geom_angle_atom_site_label_2
_geom_angle_atom_site_label_3
_geom_angle
_geom_angle_site_symmetry_1
_geom_angle_site_symmetry_3
_geom_angle_publ_flag
O3 La1 O1 104.86(11) . . ?
O3 La1 O2 105.78(12) . . ?
O1 La1 O2 149.33(10) . . ?
O3 La1 N1 102.86(13) . . ?
O1 La1 N1 76.35(11) . . ?
O2 La1 N1 98.02(11) . . ?
O3 La1 N4 98.84(13) . . ?
O1 La1 N4 99.36(11) . . ?
O2 La1 N4 74.62(11) . . ?
N1 La1 N4 158.27(13) . . ?
C29 N1 La1 152.5(3) . . ?
C29 N1 H1 103.7 . . ?
La1 N1 H1 103.7 . . ?
C29 N2 C33 119.1(4) . . ?
C29 N2 C32 121.6(4) . . ?
C33 N2 C32 114.3(4) . . ?
C29 N3 C30 118.3(4) . . ?
C29 N3 C31 121.9(4) . . ?
C30 N3 C31 114.9(4) . . ?
C34 N4 La1 152.0(3) . . ?
C34 N4 H4 104.0 . . ?
La1 N4 H4 104.0 . . ?
C34 N5 C35 119.1(4) . . ?
C34 N5 C36 122.0(4) . . ?
C35 N5 C36 114.5(4) . . ?
C34 N6 C37 117.6(4) . . ?
C34 N6 C38 120.3(4) . . ?
C37 N6 C38 112.8(4) . . ?
C4 O1 La1 168.9(2) . . ?
C18 O2 La1 168.6(2) . . ?
C39 O3 La1 175.6(4) . . ?
C6 C1 C2 119.8(4) . . ?
C6 C1 H1A 120.1 . . ?
C2 C1 H1A 120.1 . . ?
C1 C2 C3 121.4(4) . . ?
C1 C2 H2 119.3 . . ?
C3 C2 H2 119.3 . . ?
C2 C3 C4 119.0(4) . . ?
C2 C3 C7 119.0(4) . . ?
C4 C3 C7 121.9(4) . . ?
O1 C4 C3 120.4(4) . . ?
O1 C4 C5 120.5(4) . . ?
C3 C4 C5 119.1(4) . . ?
C6 C5 C4 118.4(4) . . ?
C6 C5 C11 119.0(4) . . ?
C4 C5 C11 122.7(4) . . ?
C1 C6 C5 122.1(4) . . ?
C1 C6 H6 118.9 . . ?
C5 C6 H6 118.9 . . ?
C3 C7 C10 111.4(4) . . ?
C3 C7 C8 112.9(4) . . ?
C10 C7 C8 106.1(4) . . ?
C3 C7 C9 109.4(4) . . ?
C10 C7 C9 110.9(4) . . ?
C8 C7 C9 106.0(4) . . ?
C7 C8 H8A 109.5 . . ?
C7 C8 H8B 109.5 . . ?
H8A C8 H8B 109.5 . . ?
C7 C8 H8C 109.5 . . ?
H8A C8 H8C 109.5 . . ?
H8B C8 H8C 109.5 . . ?
C7 C9 H9A 109.5 . . ?
C7 C9 H9B 109.5 . . ?
H9A C9 H9B 109.5 . . ?
C7 C9 H9C 109.5 . . ?
H9A C9 H9C 109.5 . . ?
H9B C9 H9C 109.5 . . ?
C7 C10 H10A 109.5 . . ?
C7 C10 H10B 109.5 . . ?
H10A C10 H10B 109.5 . . ?
C7 C10 H10C 109.5 . . ?
H10A C10 H10C 109.5 . . ?
H10B C10 H10C 109.5 . . ?
C12 C11 C14 107.1(4) . . ?
C12 C11 C13 109.3(4) . . ?
C14 C11 C13 106.6(4) . . ?
C12 C11 C5 110.7(4) . . ?
C14 C11 C5 111.9(4) . . ?
C13 C11 C5 111.1(4) . . ?
C11 C12 H12A 109.5 . . ?
C11 C12 H12B 109.5 . . ?
H12A C12 H12B 109.5 . . ?
C11 C12 H12C 109.5 . . ?
H12A C12 H12C 109.5 . . ?
H12B C12 H12C 109.5 . . ?
C11 C13 H13A 109.5 . . ?
C11 C13 H13B 109.5 . . ?
H13A C13 H13B 109.5 . . ?
C11 C13 H13C 109.5 . . ?
H13A C13 H13C 109.5 . . ?
H13B C13 H13C 109.5 . . ?
C11 C14 H14A 109.5 . . ?
C11 C14 H14B 109.5 . . ?
H14A C14 H14B 109.5 . . ?
C11 C14 H14C 109.5 . . ?
H14A C14 H14C 109.5 . . ?
H14B C14 H14C 109.5 . . ?
C16 C15 C20 119.6(5) . . ?
C16 C15 H15 120.2 . . ?
C20 C15 H15 120.2 . . ?
C15 C16 C17 122.9(4) . . ?
C15 C16 H16 118.5 . . ?
C17 C16 H16 118.5 . . ?
C16 C17 C18 117.7(4) . . ?
C16 C17 C21 120.1(4) . . ?
C18 C17 C21 122.2(4) . . ?
O2 C18 C19 120.2(4) . . ?
O2 C18 C17 120.5(4) . . ?
C19 C18 C17 119.4(4) . . ?
C20 C19 C18 119.0(4) . . ?
C20 C19 C25 119.4(4) . . ?
C18 C19 C25 121.6(4) . . ?
C15 C20 C19 121.3(5) . . ?
C15 C20 H20 119.3 . . ?
C19 C20 H20 119.3 . . ?
C22 C21 C24 107.0(4) . . ?
C22 C21 C23 110.0(5) . . ?
C24 C21 C23 106.7(4) . . ?
C22 C21 C17 111.2(4) . . ?
C24 C21 C17 112.0(5) . . ?
C23 C21 C17 109.8(4) . . ?
C21 C22 H22A 109.5 . . ?
C21 C22 H22B 109.5 . . ?
H22A C22 H22B 109.5 . . ?
C21 C22 H22C 109.5 . . ?
H22A C22 H22C 109.5 . . ?
H22B C22 H22C 109.5 . . ?
C21 C23 H23A 109.5 . . ?
C21 C23 H23B 109.5 . . ?
H23A C23 H23B 109.5 . . ?
C21 C23 H23C 109.5 . . ?
H23A C23 H23C 109.5 . . ?
H23B C23 H23C 109.5 . . ?
C21 C24 H24A 109.5 . . ?
C21 C24 H24B 109.5 . . ?
H24A C24 H24B 109.5 . . ?
C21 C24 H24C 109.5 . . ?
H24A C24 H24C 109.5 . . ?
H24B C24 H24C 109.5 . . ?
C27 C25 C28 111.7(4) . . ?
C27 C25 C19 112.1(4) . . ?
C28 C25 C19 108.7(4) . . ?
C27 C25 C26 105.8(4) . . ?
C28 C25 C26 106.2(4) . . ?
C19 C25 C26 112.3(4) . . ?
C25 C26 H26A 109.5 . . ?
C25 C26 H26B 109.5 . . ?
H26A C26 H26B 109.5 . . ?
C25 C26 H26C 109.5 . . ?
H26A C26 H26C 109.5 . . ?
H26B C26 H26C 109.5 . . ?
C25 C27 H27A 109.5 . . ?
C25 C27 H27B 109.5 . . ?
H27A C27 H27B 109.5 . . ?
C25 C27 H27C 109.5 . . ?
H27A C27 H27C 109.5 . . ?
H27B C27 H27C 109.5 . . ?
C25 C28 H28A 109.5 . . ?
C25 C28 H28B 109.5 . . ?
H28A C28 H28B 109.5 . . ?
C25 C28 H28C 109.5 . . ?
H28A C28 H28C 109.5 . . ?
H28B C28 H28C 109.5 . . ?
N1 C29 N3 120.4(4) . . ?
N1 C29 N2 123.0(4) . . ?
N3 C29 N2 116.5(4) . . ?
N3 C30 H30A 109.5 . . ?
N3 C30 H30B 109.5 . . ?
H30A C30 H30B 109.5 . . ?
N3 C30 H30C 109.5 . . ?
H30A C30 H30C 109.5 . . ?
H30B C30 H30C 109.5 . . ?
N3 C31 H31A 109.5 . . ?
N3 C31 H31B 109.5 . . ?
H31A C31 H31B 109.5 . . ?
N3 C31 H31C 109.5 . . ?
H31A C31 H31C 109.5 . . ?
H31B C31 H31C 109.5 . . ?
N2 C32 H32A 109.5 . . ?
N2 C32 H32B 109.5 . . ?
H32A C32 H32B 109.5 . . ?
N2 C32 H32C 109.5 . . ?
H32A C32 H32C 109.5 . . ?
H32B C32 H32C 109.5 . . ?
N2 C33 H33A 109.5 . . ?
N2 C33 H33B 109.5 . . ?
H33A C33 H33B 109.5 . . ?
N2 C33 H33C 109.5 . . ?
H33A C33 H33C 109.5 . . ?
H33B C33 H33C 109.5 . . ?
N4 C34 N6 120.4(4) . . ?
N4 C34 N5 123.7(4) . . ?
N6 C34 N5 115.9(4) . . ?
N5 C35 H35A 109.5 . . ?
N5 C35 H35B 109.5 . . ?
H35A C35 H35B 109.5 . . ?
N5 C35 H35C 109.5 . . ?
H35A C35 H35C 109.5 . . ?
H35B C35 H35C 109.5 . . ?
N5 C36 H36A 109.5 . . ?
N5 C36 H36B 109.5 . . ?
H36A C36 H36B 109.5 . . ?
N5 C36 H36C 109.5 . . ?
H36A C36 H36C 109.5 . . ?
H36B C36 H36C 109.5 . . ?
N6 C37 H37A 109.5 . . ?
N6 C37 H37B 109.5 . . ?
H37A C37 H37B 109.5 . . ?
N6 C37 H37C 109.5 . . ?
H37A C37 H37C 109.5 . . ?
H37B C37 H37C 109.5 . . ?
N6 C38 H38A 109.5 . . ?
N6 C38 H38B 109.5 . . ?
H38A C38 H38B 109.5 . . ?
N6 C38 H38C 109.5 . . ?
H38A C38 H38C 109.5 . . ?
H38B C38 H38C 109.5 . . ?
O3 C39 C40 111.8(5) . . ?
O3 C39 H39A 109.3 . . ?
C40 C39 H39A 109.3 . . ?
O3 C39 H39B 109.3 . . ?
C40 C39 H39B 109.3 . . ?
H39A C39 H39B 107.9 . . ?
C39 C40 H40A 109.5 . . ?
C39 C40 H40B 109.5 . . ?
H40A C40 H40B 109.5 . . ?
C39 C40 H40C 109.5 . . ?
H40A C40 H40C 109.5 . . ?
H40B C40 H40C 109.5 . . ?

loop_
_geom_bond_atom_site_label_1
_geom_bond_atom_site_label_2
_geom_bond_distance
_geom_bond_site_symmetry_2
_geom_bond_publ_flag
La1 O3 2.132(3) . ?
La1 O1 2.309(3) . ?
La1 O2 2.326(3) . ?
La1 N1 2.620(4) . ?
La1 N4 2.626(4) . ?
N1 C29 1.300(6) . ?
N1 H1 0.8800 . ?
N2 C29 1.379(6) . ?
N2 C33 1.447(7) . ?
N2 C32 1.457(6) . ?
N3 C29 1.359(6) . ?
N3 C30 1.451(6) . ?
N3 C31 1.459(6) . ?
N4 C34 1.305(6) . ?
N4 H4 0.8800 . ?
N5 C34 1.378(6) . ?
N5 C35 1.450(7) . ?
N5 C36 1.458(6) . ?
N6 C34 1.364(6) . ?
N6 C37 1.457(6) . ?
N6 C38 1.470(6) . ?
O1 C4 1.334(5) . ?
O2 C18 1.335(5) . ?
O3 C39 1.401(6) . ?
C1 C6 1.376(8) . ?
C1 C2 1.385(7) . ?
C1 H1A 0.9500 . ?
C2 C3 1.398(6) . ?
C2 H2 0.9500 . ?
C3 C4 1.426(6) . ?
C3 C7 1.535(6) . ?
C4 C5 1.437(6) . ?
C5 C6 1.396(7) . ?
C5 C11 1.546(6) . ?
C6 H6 0.9500 . ?
C7 C10 1.536(6) . ?
C7 C8 1.543(7) . ?
C7 C9 1.548(7) . ?
C8 H8A 0.9800 . ?
C8 H8B 0.9800 . ?
C8 H8C 0.9800 . ?
C9 H9A 0.9800 . ?
C9 H9B 0.9800 . ?
C9 H9C 0.9800 . ?
C10 H10A 0.9800 . ?
C10 H10B 0.9800 . ?
C10 H10C 0.9800 . ?
C11 C12 1.530(6) . ?
C11 C14 1.539(6) . ?
C11 C13 1.540(6) . ?
C12 H12A 0.9800 . ?
C12 H12B 0.9800 . ?
C12 H12C 0.9800 . ?
C13 H13A 0.9800 . ?
C13 H13B 0.9800 . ?
C13 H13C 0.9800 . ?
C14 H14A 0.9800 . ?
C14 H14B 0.9800 . ?
C14 H14C 0.9800 . ?
C15 C16 1.375(8) . ?
C15 C20 1.378(8) . ?
C15 H15 0.9500 . ?
C16 C17 1.392(7) . ?
C16 H16 0.9500 . ?
C17 C18 1.434(6) . ?
C17 C21 1.548(7) . ?
C18 C19 1.431(6) . ?
C19 C20 1.398(6) . ?
C19 C25 1.539(6) . ?
C20 H20 0.9500 . ?
C21 C22 1.527(7) . ?
C21 C24 1.542(7) . ?
C21 C23 1.545(7) . ?
C22 H22A 0.9800 . ?
C22 H22B 0.9800 . ?
C22 H22C 0.9800 . ?
C23 H23A 0.9800 . ?
C23 H23B 0.9800 . ?
C23 H23C 0.9800 . ?
C24 H24A 0.9800 . ?
C24 H24B 0.9800 . ?
C24 H24C 0.9800 . ?
C25 C27 1.528(6) . ?
C25 C28 1.538(6) . ?
C25 C26 1.542(6) . ?
C26 H26A 0.9800 . ?
C26 H26B 0.9800 . ?
C26 H26C 0.9800 . ?
C27 H27A 0.9800 . ?
C27 H27B 0.9800 . ?
C27 H27C 0.9800 . ?
C28 H28A 0.9800 . ?
C28 H28B 0.9800 . ?
C28 H28C 0.9800 . ?
C30 H30A 0.9800 . ?
C30 H30B 0.9800 . ?
C30 H30C 0.9800 . ?
C31 H31A 0.9800 . ?
C31 H31B 0.9800 . ?
C31 H31C 0.9800 . ?
C32 H32A 0.9800 . ?
C32 H32B 0.9800 . ?
C32 H32C 0.9800 . ?
C33 H33A 0.9800 . ?
C33 H33B 0.9800 . ?
C33 H33C 0.9800 . ?
C35 H35A 0.9800 . ?
C35 H35B 0.9800 . ?
C35 H35C 0.9800 . ?
C36 H36A 0.9800 . ?
C36 H36B 0.9800 . ?
C36 H36C 0.9800 . ?
C37 H37A 0.9800 . ?
C37 H37B 0.9800 . ?
C37 H37C 0.9800 . ?
C38 H38A 0.9800 . ?
C38 H38B 0.9800 . ?
C38 H38C 0.9800 . ?
C39 C40 1.482(9) . ?
C39 H39A 0.9900 . ?
C39 H39B 0.9900 . ?
C40 H40A 0.9800 . ?
C40 H40B 0.9800 . ?
C40 H40C 0.9800 . ?
